data_7025006
loop_
_publ_author_name
'Mei, Fusheng'
'Ou, Chunping'
'Wu, Guiling'
'Cao, Li'
'Han, Fang'
'Meng, Xianggao'
'Li, Ji'
'Li, Dongfeng'
'Liao, Zhanru'

_publ_section_title
;
 Non-heme iron(II/III) complexes that model the reactivity of lipoxygenase
 with a redox switch.
;
_journal_issue 18
_journal_name_full 'Dalton transactions (Cambridge, England : 2003)'
_journal_page_first 4267
_journal_page_last 4269
_journal_paper_doi 10.1039/b924298h
_journal_volume 39
_journal_year 2010
_chemical_formula_sum 'C40 H44 Cl2 Fe N10 O9'
_chemical_formula_weight 935.60
_chemical_name_systematic
;
?
;
_space_group_IT_number 14
_symmetry_cell_setting monoclinic
_symmetry_space_group_name_Hall '-P 2yn'
_symmetry_space_group_name_H-M 'P 1 21/n 1'
_atom_sites_solution_hydrogens geom
_atom_sites_solution_primary direct
_atom_sites_solution_secondary difmap
_audit_creation_method SHELXL-97
_cell_angle_alpha 90.00
_cell_angle_beta 103.1700(10)
_cell_angle_gamma 90.00
_cell_formula_units_Z 4
_cell_length_a 14.3899(9)
_cell_length_b 16.1238(10)
_cell_length_c 18.8845(12)
_cell_measurement_reflns_used 3283
_cell_measurement_temperature 293(2)
_cell_measurement_theta_max 20.41
_cell_measurement_theta_min 2.37
_cell_volume 4266.3(5)
_computing_cell_refinement 'Bruker SMART'
_computing_data_collection 'Bruker SMART'
_computing_data_reduction 'Bruker SAINT'
_computing_molecular_graphics 'Bruker SHELXTL'
_computing_publication_material 'Bruker SHELXTL'
_computing_structure_refinement 'SHELXL-97 (Sheldrick, 1997)'
_computing_structure_solution 'SHELXS-97 (Sheldrick, 1990)'
_diffrn_ambient_temperature 293(2)
_diffrn_measured_fraction_theta_full 0.997
_diffrn_measured_fraction_theta_max 0.997
_diffrn_measurement_device_type 'CCD area detector'
_diffrn_measurement_method 'phi and omega scans'
_diffrn_radiation_monochromator graphite
_diffrn_radiation_source 'fine-focus sealed tube'
_diffrn_radiation_type MoK\a
_diffrn_radiation_wavelength 0.71073
_diffrn_reflns_av_R_equivalents 0.0537
_diffrn_reflns_av_sigmaI/netI 0.0715
_diffrn_reflns_limit_h_max 14
_diffrn_reflns_limit_h_min -17
_diffrn_reflns_limit_k_max 19
_diffrn_reflns_limit_k_min -19
_diffrn_reflns_limit_l_max 23
_diffrn_reflns_limit_l_min -22
_diffrn_reflns_number 23054
_diffrn_reflns_theta_full 26.00
_diffrn_reflns_theta_max 26.00
_diffrn_reflns_theta_min 1.61
_exptl_absorpt_coefficient_mu 0.546
_exptl_absorpt_correction_T_max 0.9476
_exptl_absorpt_correction_T_min 0.7727
_exptl_absorpt_correction_type empirical
_exptl_absorpt_process_details SADABS
_exptl_crystal_colour colorless
_exptl_crystal_density_diffrn 1.457
_exptl_crystal_density_method 'not measured'
_exptl_crystal_description block
_exptl_crystal_F_000 1944
_exptl_crystal_size_max 0.50
_exptl_crystal_size_mid 0.20
_exptl_crystal_size_min 0.10
_refine_diff_density_max 0.475
_refine_diff_density_min -0.321
_refine_diff_density_rms 0.067
_refine_ls_extinction_method none
_refine_ls_goodness_of_fit_ref 1.032
_refine_ls_hydrogen_treatment constr
_refine_ls_matrix_type full
_refine_ls_number_parameters 606
_refine_ls_number_reflns 8360
_refine_ls_number_restraints 0
_refine_ls_restrained_S_all 1.032
_refine_ls_R_factor_all 0.0990
_refine_ls_R_factor_gt 0.0594
_refine_ls_shift/su_max 0.000
_refine_ls_shift/su_mean 0.000
_refine_ls_structure_factor_coef Fsqd
_refine_ls_weighting_details 'calc w=1/[\s^2^(Fo^2^)+(0.0836P)^2^+0.4855P] where P=(Fo^2^+2Fc^2^)/3'
_refine_ls_weighting_scheme calc
_refine_ls_wR_factor_gt 0.1465
_refine_ls_wR_factor_ref 0.1702
_reflns_number_gt 5281
_reflns_number_total 8360
_reflns_threshold_expression >2sigma(I)
_cod_data_source_file b924298h.txt
_cod_data_source_block Fe(II)CTB(ClO4)2.EtOH
_cod_depositor_comments
;
The following automatic conversions were performed:

'_symmetry_cell_setting' value 'Monoclinic' changed to 'monoclinic'
according to /home/saulius/struct/CIF-dictionaries/cif_core.dic
dictionary named 'cif_core.dic' version 2.4.2 from 2011-04-26.

Automatic conversion script
Id: cif_fix_values 1891 2012-01-12 08:04:46Z andrius 
;
_cod_original_sg_symbol_H-M P2(1)/n
_cod_database_code 7025006

loop_
_symmetry_equiv_pos_as_xyz
'x, y, z'
'-x+1/2, y+1/2, -z+1/2'
'-x, -y, -z'
'x-1/2, -y-1/2, z-1/2'

loop_
_atom_site_label
_atom_site_type_symbol
_atom_site_fract_x
_atom_site_fract_y
_atom_site_fract_z
_atom_site_U_iso_or_equiv
_atom_site_adp_type
_atom_site_occupancy
_atom_site_symmetry_multiplicity
_atom_site_calc_flag
_atom_site_refinement_flags
_atom_site_disorder_assembly
_atom_site_disorder_group
Fe1 Fe 0.48949(3) 0.51004(3) 0.25908(3) 0.03332(17) Uani 1 1 d . . .
C1 C 0.5645(2) 0.6950(2) 0.2745(2) 0.0402(9) Uani 1 1 d . . .
H1 H 0.5750 0.6913 0.2251 0.048 Uiso 1 1 calc R . .
C2 C 0.6210(3) 0.7704(2) 0.3105(2) 0.0549(11) Uani 1 1 d . . .
H2A H 0.6230 0.7698 0.3622 0.066 Uiso 1 1 calc R . .
H2B H 0.6861 0.7668 0.3045 0.066 Uiso 1 1 calc R . .
C3 C 0.5766(3) 0.8513(2) 0.2778(3) 0.0611(12) Uani 1 1 d . . .
H3A H 0.6136 0.8978 0.3018 0.073 Uiso 1 1 calc R . .
H3B H 0.5769 0.8534 0.2265 0.073 Uiso 1 1 calc R . .
C4 C 0.4758(3) 0.8570(2) 0.2872(3) 0.0625(12) Uani 1 1 d . . .
H4A H 0.4492 0.9108 0.2708 0.075 Uiso 1 1 calc R . .
H4B H 0.4752 0.8512 0.3382 0.075 Uiso 1 1 calc R . .
C5 C 0.4156(3) 0.7888(2) 0.2434(2) 0.0538(11) Uani 1 1 d . . .
H5A H 0.4137 0.7967 0.1922 0.065 Uiso 1 1 calc R . .
H5B H 0.3508 0.7926 0.2499 0.065 Uiso 1 1 calc R . .
C6 C 0.4555(2) 0.7027(2) 0.2668(2) 0.0383(8) Uani 1 1 d . . .
H6 H 0.4437 0.6926 0.3151 0.046 Uiso 1 1 calc R . .
C7 C 0.6898(2) 0.5864(2) 0.2970(2) 0.0434(9) Uani 1 1 d . . .
H7A H 0.7424 0.6143 0.3296 0.052 Uiso 1 1 calc R . .
H7B H 0.6925 0.5989 0.2473 0.052 Uiso 1 1 calc R . .
C8 C 0.6956(2) 0.4945(2) 0.3098(2) 0.0390(9) Uani 1 1 d . . .
C9 C 0.7508(3) 0.3691(2) 0.34267(19) 0.0417(9) Uani 1 1 d . . .
C10 C 0.8033(3) 0.2996(3) 0.3696(2) 0.0580(11) Uani 1 1 d . . .
H10 H 0.8695 0.3009 0.3840 0.070 Uiso 1 1 calc R . .
C11 C 0.7519(4) 0.2279(3) 0.3739(3) 0.0682(13) Uani 1 1 d . . .
H11 H 0.7842 0.1796 0.3915 0.082 Uiso 1 1 calc R . .
C12 C 0.6531(3) 0.2269(3) 0.3524(2) 0.0601(12) Uani 1 1 d . . .
H12 H 0.6209 0.1776 0.3560 0.072 Uiso 1 1 calc R . .
C13 C 0.6017(3) 0.2955(2) 0.3262(2) 0.0484(10) Uani 1 1 d . . .
H13 H 0.5354 0.2940 0.3126 0.058 Uiso 1 1 calc R . .
C14 C 0.6514(2) 0.3677(2) 0.32064(18) 0.0380(8) Uani 1 1 d . . .
C15 C 0.6007(3) 0.6123(2) 0.39068(19) 0.0438(9) Uani 1 1 d . . .
H15A H 0.6121 0.6679 0.4104 0.053 Uiso 1 1 calc R . .
H15B H 0.6533 0.5774 0.4149 0.053 Uiso 1 1 calc R . .
C16 C 0.5094(3) 0.5797(2) 0.40520(18) 0.0369(8) Uani 1 1 d . . .
C17 C 0.3863(3) 0.5633(2) 0.4542(2) 0.0448(9) Uani 1 1 d . . .
C18 C 0.3147(3) 0.5691(3) 0.4939(2) 0.0585(12) Uani 1 1 d . . .
H18 H 0.3185 0.6064 0.5320 0.070 Uiso 1 1 calc R . .
C19 C 0.2386(3) 0.5159(3) 0.4724(3) 0.0644(13) Uani 1 1 d . . .
H19 H 0.1887 0.5182 0.4961 0.077 Uiso 1 1 calc R . .
C20 C 0.2336(3) 0.4593(3) 0.4167(2) 0.0639(12) Uani 1 1 d . . .
H20 H 0.1815 0.4237 0.4050 0.077 Uiso 1 1 calc R . .
C21 C 0.3042(3) 0.4542(3) 0.3780(2) 0.0537(11) Uani 1 1 d . . .
H21 H 0.3011 0.4153 0.3411 0.064 Uiso 1 1 calc R . .
C22 C 0.3793(3) 0.5091(2) 0.39621(19) 0.0404(9) Uani 1 1 d . . .
C23 C 0.3100(2) 0.6157(2) 0.2271(2) 0.0400(9) Uani 1 1 d . . .
H23A H 0.2657 0.6561 0.2002 0.048 Uiso 1 1 calc R . .
H23B H 0.3070 0.6178 0.2778 0.048 Uiso 1 1 calc R . .
C24 C 0.2860(2) 0.5307(2) 0.19695(18) 0.0362(8) Uani 1 1 d . . .
C25 C 0.2139(3) 0.4277(2) 0.1285(2) 0.0422(9) Uani 1 1 d . . .
C26 C 0.1562(3) 0.3768(3) 0.0789(2) 0.0540(11) Uani 1 1 d . . .
H26 H 0.0960 0.3936 0.0536 0.065 Uiso 1 1 calc R . .
C27 C 0.1918(3) 0.3001(3) 0.0684(3) 0.0676(13) Uani 1 1 d . . .
H27 H 0.1546 0.2641 0.0352 0.081 Uiso 1 1 calc R . .
C28 C 0.2813(3) 0.2747(3) 0.1057(2) 0.0658(13) Uani 1 1 d . . .
H28 H 0.3026 0.2220 0.0970 0.079 Uiso 1 1 calc R . .
C29 C 0.3398(3) 0.3252(2) 0.1555(2) 0.0572(11) Uani 1 1 d . . .
H29 H 0.3999 0.3078 0.1806 0.069 Uiso 1 1 calc R . .
C30 C 0.3053(2) 0.4032(2) 0.1668(2) 0.0400(9) Uani 1 1 d . . .
C31 C 0.4099(3) 0.6449(2) 0.14066(19) 0.0418(9) Uani 1 1 d . . .
H31A H 0.3483 0.6291 0.1107 0.050 Uiso 1 1 calc R . .
H31B H 0.4201 0.7031 0.1317 0.050 Uiso 1 1 calc R . .
C32 C 0.4853(2) 0.5950(2) 0.11966(18) 0.0341(8) Uani 1 1 d . . .
C33 C 0.5871(2) 0.5519(2) 0.05642(19) 0.0367(8) Uani 1 1 d . . .
C34 C 0.6471(3) 0.5408(3) 0.0093(2) 0.0499(10) Uani 1 1 d . . .
H34 H 0.6481 0.5780 -0.0281 0.060 Uiso 1 1 calc R . .
C35 C 0.7049(3) 0.4721(3) 0.0206(2) 0.0542(11) Uani 1 1 d . . .
H35 H 0.7470 0.4630 -0.0093 0.065 Uiso 1 1 calc R . .
C36 C 0.7019(3) 0.4158(3) 0.0758(2) 0.0596(12) Uani 1 1 d . . .
H36 H 0.7398 0.3685 0.0802 0.071 Uiso 1 1 calc R . .
C37 C 0.6443(3) 0.4280(2) 0.1244(2) 0.0504(10) Uani 1 1 d . . .
H37 H 0.6440 0.3906 0.1619 0.060 Uiso 1 1 calc R . .
C38 C 0.5875(3) 0.4975(2) 0.11501(19) 0.0374(8) Uani 1 1 d . . .
N1 N 0.59690(19) 0.61420(17) 0.31131(15) 0.0364(7) Uani 1 1 d . . .
N2 N 0.40882(18) 0.63330(16) 0.21925(14) 0.0336(7) Uani 1 1 d . . .
N3 N 0.6195(2) 0.44733(17) 0.29979(16) 0.0382(7) Uani 1 1 d . . .
N4 N 0.7770(2) 0.45116(19) 0.33498(16) 0.0429(7) Uani 1 1 d . . .
H4 H 0.8342 0.4706 0.3444 0.051 Uiso 1 1 calc R . .
N5 N 0.4577(2) 0.52145(17) 0.36461(16) 0.0393(7) Uani 1 1 d . . .
N6 N 0.4701(2) 0.60647(18) 0.45885(16) 0.0443(8) Uani 1 1 d . . .
H6A H 0.4930 0.6439 0.4905 0.053 Uiso 1 1 calc R . .
N7 N 0.3492(2) 0.47009(17) 0.20891(15) 0.0363(7) Uani 1 1 d . . .
N8 N 0.2047(2) 0.50848(18) 0.15080(17) 0.0428(8) Uani 1 1 d . . .
H8 H 0.1550 0.5393 0.1373 0.051 Uiso 1 1 calc R . .
N9 N 0.5221(2) 0.52715(18) 0.15349(16) 0.0388(7) Uani 1 1 d . . .
N10 N 0.5217(2) 0.61285(17) 0.06180(16) 0.0396(7) Uani 1 1 d . . .
H10A H 0.5068 0.6547 0.0333 0.047 Uiso 1 1 calc R . .
Cl1 Cl 0.5951(14) 0.7991(13) 0.5554(13) 0.057(2) Uani 0.580(13) 1 d P A 1
O1 O 0.5724(7) 0.8069(6) 0.4781(4) 0.118(4) Uani 0.580(13) 1 d P A 1
O2 O 0.6947(8) 0.7898(8) 0.5822(6) 0.106(4) Uani 0.580(13) 1 d P A 1
O3 O 0.5476(7) 0.7258(5) 0.5725(5) 0.104(4) Uani 0.580(13) 1 d P A 1
O4 O 0.561(4) 0.867(5) 0.591(4) 0.103(11) Uani 0.580(13) 1 d P A 1
Cl1' Cl 0.598(2) 0.8018(19) 0.567(2) 0.076(6) Uani 0.420(13) 1 d P A 2
O1' O 0.5255(7) 0.7604(6) 0.5161(8) 0.092(6) Uani 0.420(13) 1 d P A 2
O2' O 0.6816(12) 0.8150(11) 0.5403(10) 0.111(5) Uani 0.420(13) 1 d P A 2
O3' O 0.6245(9) 0.7541(8) 0.6330(7) 0.129(6) Uani 0.420(13) 1 d P A 2
O4' O 0.561(6) 0.882(7) 0.582(6) 0.12(2) Uani 0.420(13) 1 d P A 2
Cl2 Cl 0.05226(10) 0.32370(9) 0.51981(8) 0.0819(4) Uani 1 1 d . . .
O5 O 0.0114(4) 0.2538(3) 0.5419(3) 0.1369(17) Uani 1 1 d . . .
O6 O 0.0548(3) 0.3101(3) 0.4457(3) 0.1395(19) Uani 1 1 d . . .
O7 O 0.1401(3) 0.3431(4) 0.5613(3) 0.162(2) Uani 1 1 d . . .
O8 O -0.0096(4) 0.3907(3) 0.5221(3) 0.145(2) Uani 1 1 d . . .
C39 C 0.0554(5) 0.6018(4) 0.2869(4) 0.113(2) Uani 1 1 d . . .
H39A H 0.0840 0.6316 0.3305 0.170 Uiso 1 1 calc R . .
H39B H 0.0524 0.6371 0.2455 0.170 Uiso 1 1 calc R . .
H39C H 0.0930 0.5537 0.2828 0.170 Uiso 1 1 calc R . .
C40 C -0.0394(4) 0.5766(4) 0.2900(3) 0.0966(18) Uani 1 1 d . . .
H40A H -0.0709 0.5539 0.2431 0.116 Uiso 1 1 calc R . .
H40B H -0.0750 0.6252 0.2985 0.116 Uiso 1 1 calc R . .
O9 O -0.0427(2) 0.5156(2) 0.34583(19) 0.0746(9) Uani 1 1 d . . .
H9 H -0.0196 0.5355 0.3859 0.112 Uiso 1 1 calc R . .

loop_
_atom_site_aniso_label
_atom_site_aniso_U_11
_atom_site_aniso_U_22
_atom_site_aniso_U_33
_atom_site_aniso_U_23
_atom_site_aniso_U_13
_atom_site_aniso_U_12
Fe1 0.0320(3) 0.0328(3) 0.0332(3) 0.0004(2) 0.0034(2) 0.0037(2)
C1 0.037(2) 0.0309(19) 0.052(2) 0.0012(16) 0.0079(17) 0.0005(15)
C2 0.054(3) 0.037(2) 0.072(3) -0.003(2) 0.011(2) -0.0068(18)
C3 0.067(3) 0.030(2) 0.089(3) -0.001(2) 0.023(2) -0.0054(19)
C4 0.076(3) 0.030(2) 0.086(3) 0.001(2) 0.028(3) 0.006(2)
C5 0.051(2) 0.035(2) 0.075(3) -0.002(2) 0.013(2) 0.0079(18)
C6 0.040(2) 0.0299(19) 0.046(2) -0.0005(16) 0.0112(17) 0.0003(15)
C7 0.0313(19) 0.040(2) 0.058(2) -0.0007(18) 0.0077(17) -0.0009(16)
C8 0.034(2) 0.040(2) 0.042(2) 0.0015(16) 0.0064(16) 0.0055(16)
C9 0.043(2) 0.050(2) 0.033(2) 0.0050(17) 0.0102(17) 0.0148(18)
C10 0.047(2) 0.072(3) 0.054(3) 0.013(2) 0.010(2) 0.026(2)
C11 0.078(3) 0.052(3) 0.075(3) 0.024(2) 0.019(3) 0.027(2)
C12 0.073(3) 0.043(2) 0.062(3) 0.012(2) 0.012(2) 0.004(2)
C13 0.051(2) 0.046(2) 0.047(2) 0.0038(18) 0.0079(19) 0.0047(19)
C14 0.043(2) 0.037(2) 0.034(2) -0.0002(15) 0.0089(16) 0.0069(16)
C15 0.044(2) 0.041(2) 0.042(2) -0.0028(17) 0.0017(18) -0.0003(17)
C16 0.046(2) 0.0345(19) 0.0282(19) 0.0019(15) 0.0034(16) 0.0029(16)
C17 0.055(2) 0.041(2) 0.039(2) 0.0087(17) 0.0117(19) 0.0050(18)
C18 0.076(3) 0.065(3) 0.039(2) 0.009(2) 0.024(2) 0.018(2)
C19 0.058(3) 0.087(3) 0.055(3) 0.018(3) 0.026(2) -0.001(3)
C20 0.062(3) 0.080(3) 0.053(3) 0.003(2) 0.020(2) -0.018(2)
C21 0.062(3) 0.054(3) 0.048(3) 0.000(2) 0.018(2) -0.006(2)
C22 0.048(2) 0.042(2) 0.033(2) 0.0041(16) 0.0117(17) -0.0003(17)
C23 0.036(2) 0.041(2) 0.043(2) 0.0001(16) 0.0087(17) 0.0088(16)
C24 0.035(2) 0.040(2) 0.032(2) 0.0015(15) 0.0057(16) -0.0008(16)
C25 0.037(2) 0.046(2) 0.044(2) 0.0049(18) 0.0099(17) -0.0042(17)
C26 0.045(2) 0.061(3) 0.051(3) -0.004(2) -0.001(2) -0.011(2)
C27 0.068(3) 0.061(3) 0.066(3) -0.020(2) -0.002(2) -0.018(2)
C28 0.078(3) 0.045(3) 0.069(3) -0.016(2) 0.007(3) 0.000(2)
C29 0.052(3) 0.042(2) 0.071(3) -0.003(2) 0.001(2) 0.0031(19)
C30 0.039(2) 0.038(2) 0.043(2) 0.0004(16) 0.0098(17) -0.0055(16)
C31 0.046(2) 0.041(2) 0.038(2) 0.0055(16) 0.0080(17) 0.0112(17)
C32 0.0350(19) 0.040(2) 0.0253(18) -0.0018(15) 0.0022(15) 0.0022(15)
C33 0.0356(19) 0.040(2) 0.034(2) -0.0044(16) 0.0069(16) -0.0023(16)
C34 0.052(2) 0.056(3) 0.044(2) -0.0038(19) 0.015(2) -0.007(2)
C35 0.048(2) 0.072(3) 0.045(2) -0.009(2) 0.017(2) 0.005(2)
C36 0.057(3) 0.068(3) 0.052(3) -0.009(2) 0.008(2) 0.020(2)
C37 0.059(3) 0.054(2) 0.039(2) 0.0049(19) 0.013(2) 0.016(2)
C38 0.037(2) 0.040(2) 0.033(2) -0.0036(16) 0.0060(16) 0.0012(16)
N1 0.0349(16) 0.0341(16) 0.0399(18) 0.0005(13) 0.0083(13) 0.0008(12)
N2 0.0345(16) 0.0332(16) 0.0327(16) -0.0004(12) 0.0067(13) 0.0029(12)
N3 0.0340(16) 0.0341(17) 0.0441(18) 0.0012(13) 0.0040(14) 0.0053(13)
N4 0.0327(16) 0.0479(19) 0.0469(19) 0.0009(15) 0.0067(14) 0.0055(14)
N5 0.0441(18) 0.0345(16) 0.0386(18) -0.0027(13) 0.0077(14) -0.0019(13)
N6 0.060(2) 0.0400(18) 0.0311(17) -0.0054(13) 0.0071(15) -0.0005(15)
N7 0.0354(16) 0.0364(17) 0.0356(17) 0.0001(13) 0.0052(13) 0.0015(13)
N8 0.0299(16) 0.0459(19) 0.050(2) -0.0002(15) 0.0036(14) 0.0045(13)
N9 0.0412(17) 0.0418(18) 0.0329(17) 0.0023(13) 0.0075(14) 0.0073(14)
N10 0.0455(18) 0.0337(17) 0.0400(18) 0.0033(13) 0.0108(14) 0.0011(13)
Cl1 0.045(4) 0.061(3) 0.064(3) -0.022(2) 0.009(2) -0.010(3)
O1 0.130(8) 0.142(8) 0.076(6) 0.007(5) 0.015(5) 0.021(6)
O2 0.064(5) 0.137(10) 0.108(9) -0.022(7) 0.001(7) 0.001(5)
O3 0.129(8) 0.091(6) 0.101(8) -0.024(5) 0.044(7) -0.045(5)
O4 0.087(15) 0.077(18) 0.15(2) -0.06(2) 0.036(18) -0.021(11)
Cl1' 0.056(5) 0.070(7) 0.099(15) -0.016(8) 0.006(6) -0.025(4)
O1' 0.071(6) 0.060(7) 0.121(12) -0.033(7) -0.027(7) -0.014(5)
O2' 0.070(10) 0.143(12) 0.127(14) -0.004(10) 0.040(11) -0.026(8)
O3' 0.119(10) 0.138(11) 0.118(11) 0.026(8) 0.002(8) -0.010(8)
O4' 0.10(3) 0.09(4) 0.15(2) -0.04(2) 0.01(2) -0.005(19)
Cl2 0.0803(9) 0.0717(9) 0.0955(10) -0.0393(7) 0.0238(8) -0.0178(7)
O5 0.186(5) 0.096(3) 0.134(4) -0.011(3) 0.047(3) -0.034(3)
O6 0.144(4) 0.154(4) 0.137(4) -0.090(3) 0.066(3) -0.039(3)
O7 0.094(3) 0.216(6) 0.156(5) -0.086(4) -0.010(3) -0.031(3)
O8 0.179(5) 0.116(4) 0.127(4) -0.054(3) 0.005(3) 0.059(3)
C39 0.118(5) 0.106(5) 0.123(5) 0.011(4) 0.043(4) -0.033(4)
C40 0.102(5) 0.090(4) 0.098(5) 0.001(4) 0.025(4) -0.009(4)
O9 0.073(2) 0.075(2) 0.076(2) -0.0163(18) 0.0172(18) -0.0190(17)

loop_
_atom_type_symbol
_atom_type_description
_atom_type_scat_dispersion_real
_atom_type_scat_dispersion_imag
_atom_type_scat_source
C C 0.0033 0.0016 'International Tables Vol C Tables 4.2.6.8 and 6.1.1.4'
H H 0.0000 0.0000 'International Tables Vol C Tables 4.2.6.8 and 6.1.1.4'
N N 0.0061 0.0033 'International Tables Vol C Tables 4.2.6.8 and 6.1.1.4'
O O 0.0106 0.0060 'International Tables Vol C Tables 4.2.6.8 and 6.1.1.4'
Cl Cl 0.1484 0.1585 'International Tables Vol C Tables 4.2.6.8 and 6.1.1.4'
Fe Fe 0.3463 0.8444 'International Tables Vol C Tables 4.2.6.8 and 6.1.1.4'

loop_
_geom_angle_atom_site_label_1
_geom_angle_atom_site_label_2
_geom_angle_atom_site_label_3
_geom_angle
N3 Fe1 N7 133.64(11)
N3 Fe1 N5 93.54(11)
N7 Fe1 N5 93.31(11)
N3 Fe1 N9 92.09(11)
N7 Fe1 N9 90.63(11)
N5 Fe1 N9 167.78(11)
N3 Fe1 N2 149.10(10)
N7 Fe1 N2 76.27(10)
N5 Fe1 N2 91.74(10)
N9 Fe1 N2 77.96(10)
N3 Fe1 N1 75.23(10)
N7 Fe1 N1 150.88(10)
N5 Fe1 N1 78.93(10)
N9 Fe1 N1 92.06(11)
N2 Fe1 N1 75.97(10)
N1 C1 C2 113.9(3)
N1 C1 C6 108.4(3)
C2 C1 C6 113.8(3)
N1 C1 H1 106.8
C2 C1 H1 106.8
C6 C1 H1 106.8
C3 C2 C1 111.7(3)
C3 C2 H2A 109.3
C1 C2 H2A 109.3
C3 C2 H2B 109.3
C1 C2 H2B 109.3
H2A C2 H2B 107.9
C4 C3 C2 109.4(3)
C4 C3 H3A 109.8
C2 C3 H3A 109.8
C4 C3 H3B 109.8
C2 C3 H3B 109.8
H3A C3 H3B 108.2
C3 C4 C5 109.6(3)
C3 C4 H4A 109.7
C5 C4 H4A 109.7
C3 C4 H4B 109.7
C5 C4 H4B 109.7
H4A C4 H4B 108.2
C4 C5 C6 111.7(3)
C4 C5 H5A 109.3
C6 C5 H5A 109.3
C4 C5 H5B 109.3
C6 C5 H5B 109.3
H5A C5 H5B 107.9
N2 C6 C5 114.8(3)
N2 C6 C1 107.7(3)
C5 C6 C1 114.0(3)
N2 C6 H6 106.6
C5 C6 H6 106.6
C1 C6 H6 106.6
N1 C7 C8 106.7(3)
N1 C7 H7A 110.4
C8 C7 H7A 110.4
N1 C7 H7B 110.4
C8 C7 H7B 110.4
H7A C7 H7B 108.6
N3 C8 N4 112.2(3)
N3 C8 C7 122.4(3)
N4 C8 C7 125.3(3)
C10 C9 N4 132.1(4)
C10 C9 C14 122.2(4)
N4 C9 C14 105.5(3)
C9 C10 C11 116.4(4)
C9 C10 H10 121.8
C11 C10 H10 121.8
C10 C11 C12 121.2(4)
C10 C11 H11 119.4
C12 C11 H11 119.4
C13 C12 C11 122.2(4)
C13 C12 H12 118.9
C11 C12 H12 118.9
C12 C13 C14 117.7(4)
C12 C13 H13 121.1
C14 C13 H13 121.1
C13 C14 N3 131.0(3)
C13 C14 C9 120.2(3)
N3 C14 C9 108.7(3)
N1 C15 C16 111.0(3)
N1 C15 H15A 109.4
C16 C15 H15A 109.4
N1 C15 H15B 109.4
C16 C15 H15B 109.4
H15A C15 H15B 108.0
N5 C16 N6 112.8(3)
N5 C16 C15 122.8(3)
N6 C16 C15 124.4(3)
N6 C17 C22 105.9(3)
N6 C17 C18 131.9(4)
C22 C17 C18 122.1(4)
C19 C18 C17 115.5(4)
C19 C18 H18 122.3
C17 C18 H18 122.3
C18 C19 C20 122.4(4)
C18 C19 H19 118.8
C20 C19 H19 118.8
C19 C20 C21 121.7(4)
C19 C20 H20 119.2
C21 C20 H20 119.2
C22 C21 C20 117.2(4)
C22 C21 H21 121.4
C20 C21 H21 121.4
C21 C22 C17 120.9(4)
C21 C22 N5 130.1(3)
C17 C22 N5 109.0(3)
N2 C23 C24 106.3(3)
N2 C23 H23A 110.5
C24 C23 H23A 110.5
N2 C23 H23B 110.5
C24 C23 H23B 110.5
H23A C23 H23B 108.7
N7 C24 N8 112.3(3)
N7 C24 C23 121.6(3)
N8 C24 C23 125.8(3)
C26 C25 N8 133.3(4)
C26 C25 C30 122.1(4)
N8 C25 C30 104.6(3)
C27 C26 C25 116.8(4)
C27 C26 H26 121.6
C25 C26 H26 121.6
C26 C27 C28 122.0(4)
C26 C27 H27 119.0
C28 C27 H27 119.0
C29 C28 C27 121.7(4)
C29 C28 H28 119.2
C27 C28 H28 119.2
C28 C29 C30 117.2(4)
C28 C29 H29 121.4
C30 C29 H29 121.4
C29 C30 N7 130.9(3)
C29 C30 C25 120.2(3)
N7 C30 C25 108.8(3)
C32 C31 N2 111.8(3)
C32 C31 H31A 109.3
N2 C31 H31A 109.3
C32 C31 H31B 109.3
N2 C31 H31B 109.3
H31A C31 H31B 107.9
N9 C32 N10 112.6(3)
N9 C32 C31 124.2(3)
N10 C32 C31 123.2(3)
N10 C33 C34 132.4(3)
N10 C33 C38 105.4(3)
C34 C33 C38 122.1(3)
C35 C34 C33 116.7(4)
C35 C34 H34 121.6
C33 C34 H34 121.6
C34 C35 C36 121.5(4)
C34 C35 H35 119.3
C36 C35 H35 119.3
C37 C36 C35 122.0(4)
C37 C36 H36 119.0
C35 C36 H36 119.0
C38 C37 C36 117.3(4)
C38 C37 H37 121.4
C36 C37 H37 121.4
C37 C38 N9 131.5(3)
C37 C38 C33 120.3(3)
N9 C38 C33 108.2(3)
C15 N1 C7 110.3(3)
C15 N1 C1 114.9(3)
C7 N1 C1 112.0(3)
C15 N1 Fe1 106.2(2)
C7 N1 Fe1 103.9(2)
C1 N1 Fe1 108.77(19)
C23 N2 C6 113.1(3)
C23 N2 C31 110.3(3)
C6 N2 C31 113.3(3)
C23 N2 Fe1 102.80(19)
C6 N2 Fe1 108.72(18)
C31 N2 Fe1 107.98(19)
C8 N3 C14 106.5(3)
C8 N3 Fe1 114.6(2)
C14 N3 Fe1 138.9(2)
C8 N4 C9 107.1(3)
C8 N4 H4 126.5
C9 N4 H4 126.5
C16 N5 C22 104.7(3)
C16 N5 Fe1 112.7(2)
C22 N5 Fe1 137.9(2)
C16 N6 C17 107.6(3)
C16 N6 H6A 126.2
C17 N6 H6A 126.2
C24 N7 C30 105.6(3)
C24 N7 Fe1 113.5(2)
C30 N7 Fe1 138.2(2)
C24 N8 C25 108.7(3)
C24 N8 H8 125.7
C25 N8 H8 125.7
C32 N9 C38 106.0(3)
C32 N9 Fe1 113.9(2)
C38 N9 Fe1 138.3(2)
C32 N10 C33 107.8(3)
C32 N10 H10A 126.1
C33 N10 H10A 126.1
O2 Cl1 O4 110(3)
O2 Cl1 O1 110.7(14)
O4 Cl1 O1 113(4)
O2 Cl1 O3 109.1(16)
O4 Cl1 O3 107(3)
O1 Cl1 O3 107.0(16)
O1' Cl1' O2' 113(3)
O1' Cl1' O3' 110(2)
O2' Cl1' O3' 108(2)
O1' Cl1' O4' 108(5)
O2' Cl1' O4' 108(5)
O3' Cl1' O4' 110(5)
O7 Cl2 O5 114.7(4)
O7 Cl2 O8 108.4(3)
O5 Cl2 O8 107.6(4)
O7 Cl2 O6 111.8(3)
O5 Cl2 O6 106.2(3)
O8 Cl2 O6 107.8(3)
C40 C39 H39A 109.5
C40 C39 H39B 109.5
H39A C39 H39B 109.5
C40 C39 H39C 109.5
H39A C39 H39C 109.5
H39B C39 H39C 109.5
C39 C40 O9 114.2(5)
C39 C40 H40A 108.7
O9 C40 H40A 108.7
C39 C40 H40B 108.7
O9 C40 H40B 108.7
H40A C40 H40B 107.6
C40 O9 H9 109.5

loop_
_geom_bond_atom_site_label_1
_geom_bond_atom_site_label_2
_geom_bond_distance
Fe1 N3 2.112(3)
Fe1 N7 2.125(3)
Fe1 N5 2.152(3)
Fe1 N9 2.167(3)
Fe1 N2 2.338(3)
Fe1 N1 2.343(3)
C1 N1 1.501(4)
C1 C2 1.532(5)
C1 C6 1.546(5)
C1 H1 0.9800
C2 C3 1.521(5)
C2 H2A 0.9700
C2 H2B 0.9700
C3 C4 1.504(6)
C3 H3A 0.9700
C3 H3B 0.9700
C4 C5 1.522(5)
C4 H4A 0.9700
C4 H4B 0.9700
C5 C6 1.529(5)
C5 H5A 0.9700
C5 H5B 0.9700
C6 N2 1.495(4)
C6 H6 0.9800
C7 N1 1.492(4)
C7 C8 1.501(5)
C7 H7A 0.9700
C7 H7B 0.9700
C8 N3 1.311(4)
C8 N4 1.354(4)
C9 C10 1.382(5)
C9 N4 1.393(5)
C9 C14 1.396(5)
C10 C11 1.384(6)
C10 H10 0.9300
C11 C12 1.387(6)
C11 H11 0.9300
C12 C13 1.360(5)
C12 H12 0.9300
C13 C14 1.383(5)
C13 H13 0.9300
C14 N3 1.389(4)
C15 N1 1.487(4)
C15 C16 1.498(5)
C15 H15A 0.9700
C15 H15B 0.9700
C16 N5 1.328(4)
C16 N6 1.339(4)
C17 N6 1.378(5)
C17 C22 1.386(5)
C17 C18 1.409(5)
C18 C19 1.378(6)
C18 H18 0.9300
C19 C20 1.381(6)
C19 H19 0.9300
C20 C21 1.383(5)
C20 H20 0.9300
C21 C22 1.380(5)
C21 H21 0.9300
C22 N5 1.405(4)
C23 N2 1.490(4)
C23 C24 1.494(5)
C23 H23A 0.9700
C23 H23B 0.9700
C24 N7 1.319(4)
C24 N8 1.339(4)
C25 C26 1.373(5)
C25 N8 1.384(5)
C25 C30 1.406(5)
C26 C27 1.370(6)
C26 H26 0.9300
C27 C28 1.382(6)
C27 H27 0.9300
C28 C29 1.377(5)
C28 H28 0.9300
C29 C30 1.384(5)
C29 H29 0.9300
C30 N7 1.403(4)
C31 C32 1.477(5)
C31 N2 1.499(4)
C31 H31A 0.9700
C31 H31B 0.9700
C32 N9 1.316(4)
C32 N10 1.346(4)
C33 N10 1.380(4)
C33 C34 1.385(5)
C33 C38 1.411(5)
C34 C35 1.372(6)
C34 H34 0.9300
C35 C36 1.391(6)
C35 H35 0.9300
C36 C37 1.384(5)
C36 H36 0.9300
C37 C38 1.375(5)
C37 H37 0.9300
C38 N9 1.398(4)
N4 H4 0.8600
N6 H6A 0.8600
N8 H8 0.8600
N10 H10A 0.8600
Cl1 O2 1.42(2)
Cl1 O4 1.42(5)
Cl1 O1 1.43(3)
Cl1 O3 1.44(2)
Cl1' O1' 1.42(3)
Cl1' O2' 1.42(3)
Cl1' O3' 1.44(4)
Cl1' O4' 1.45(9)
Cl2 O7 1.363(4)
Cl2 O5 1.379(5)
Cl2 O8 1.407(4)
Cl2 O6 1.425(4)
C39 C40 1.436(8)
C39 H39A 0.9600
C39 H39B 0.9600
C39 H39C 0.9600
C40 O9 1.451(6)
C40 H40A 0.9700
C40 H40B 0.9700
O9 H9 0.8200
